data_9007910
loop_
_publ_author_name
'Kolitsch, U.'

_publ_section_title
;
 Copper(II) selenate pentahydrate, CuSeO4*5H2O
;
_journal_name_full 'Acta Crystallographica, Section E'
_journal_page_first i104
_journal_page_last i105
_journal_paper_doi 10.1107/S1600536801018347
_journal_volume 57
_journal_year 2001
_chemical_formula_structural CuSeO4*5H2O
_chemical_formula_sum 'Cu H10 O9 Se'
_space_group_IT_number 2
_symmetry_space_group_name_Hall '-P 1'
_symmetry_space_group_name_H-M 'P -1'
_cell_angle_alpha 77.14
_cell_angle_beta 82.20
_cell_angle_gamma 72.91
_cell_formula_units_Z 2
_cell_length_a 6.0830
_cell_length_b 6.2260
_cell_length_c 10.867
_cell_volume 382.430
_database_code_amcsd 0010368
_exptl_crystal_density_diffrn 2.576
_cod_original_formula_sum 'Cu Se O9 H10'
_cod_database_code 9007910
_amcsd_formula_title CuSeO4*5H2O

loop_
_space_group_symop_operation_xyz
x,y,z
-x,-y,-z

loop_
_atom_site_aniso_label
_atom_site_aniso_U_11
_atom_site_aniso_U_22
_atom_site_aniso_U_33
_atom_site_aniso_U_12
_atom_site_aniso_U_13
_atom_site_aniso_U_23
Cu1 0.01494 0.01619 0.01447 -0.00458 -0.00295 -0.00216
Cu2 0.01208 0.01243 0.01771 -0.00461 0.00224 -0.00541
Se 0.01034 0.01100 0.01389 -0.00214 -0.00040 -0.00304
O1 0.01890 0.02600 0.02930 -0.00440 -0.00370 -0.01660
O2 0.02470 0.01990 0.01690 -0.00450 0.00430 0.00160
O3 0.02340 0.01600 0.02130 0.00590 -0.00320 -0.00170
O4 0.01340 0.02350 0.02420 -0.00830 0.00090 -0.00660
OW5 0.01430 0.02830 0.05620 -0.00460 0.00180 -0.02950
OW6 0.01750 0.01570 0.04440 -0.00480 0.01160 -0.00370
OW7 0.02610 0.02700 0.02250 -0.01330 -0.00700 -0.00180
OW8 0.02100 0.02470 0.01750 -0.00370 -0.00180 0.00060
OW9 0.02960 0.01800 0.02930 -0.00590 -0.00110 -0.00400

loop_
_atom_site_label
_atom_site_fract_x
_atom_site_fract_y
_atom_site_fract_z
_atom_site_U_iso_or_equiv
_atom_site_type_symbol
_atom_site_attached_hydrogens
Cu1 0.50000 0.00000 0.50000 0.01508 Cu 0
Cu2 0.50000 0.50000 0.00000 0.01372 Cu 0
Se 0.11983 0.99149 0.78646 0.01186 Se 0
O1 0.13240 0.15620 0.88206 0.02310 O 0
O2 0.17490 0.10930 0.63939 0.02230 O 0
O3 0.30160 0.73690 0.81883 0.02290 O 0
O4 -0.14340 0.96200 0.80059 0.01960 O 0
OW5 0.51680 0.24410 0.92351 0.03020 O 0
OW6 0.21140 0.46280 0.09532 0.02750 O 0
OW7 0.35230 0.81810 0.42929 0.02390 O 0
OW8 0.35300 0.28360 0.38201 0.02230 O 0
OW9 0.12390 0.57300 0.62223 0.02600 O 0
H51 0.41100 0.22200 0.91100 0.04900 H 0
H52 0.63000 0.16100 0.89500 0.04200 H 0
H61 0.11600 0.57000 0.09700 0.04000 H 0
H62 0.18100 0.34400 0.11700 0.04500 H 0
H71 0.27400 0.74900 0.48200 0.03800 H 0
H72 0.27800 0.88600 0.37000 0.04800 H 0
H81 0.17800 0.35100 0.36800 0.09000 H 0
H82 0.41500 0.30600 0.32500 0.04600 H 0
H91 0.18000 0.58400 0.67700 0.04400 H 0
H92 0.15900 0.43400 0.62400 0.05500 H 0

loop_
_cod_changelog_entry_id
_cod_changelog_entry_author
_cod_changelog_entry_date
_cod_changelog_entry_text
1
;cod-tools version 3.8.0
Id: cif_guess_AMCSD_atom_types 9574 2023-05-10 09:00:05Z saulius
;
2023-05-10T18:51:05+03:00
;Derived atom types and hydrogen counts
from atom names that follow the AMCSD naming convention
(Wat == water, O-H == hydroxyl).
;

loop_
_cod_related_entry_id
_cod_related_entry_database
_cod_related_entry_code
1 AMCSD 0010368
